data_2201978
loop_
_publ_author_name
'Ilia A. Guzei'
'Robert Stockland Jr.'
'Trevor W. Tennis'

_publ_section_title
;
 Diphenyl (3,3-diphenoxycyclohexyl)phosphonate
;
_journal_issue 2
_journal_name_full 'Acta Crystallographica Section E'
_journal_page_first o129
_journal_page_last o131
_journal_paper_doi 10.1107/S160053680202370X
_journal_volume 59
_journal_year 2003
_chemical_formula_iupac 'C30 H29 O5 P'
_chemical_formula_moiety 'C30 H29 O5 P'
_chemical_formula_sum 'C30 H29 O5 P'
_chemical_formula_weight 500.50
_chemical_name_common none
_chemical_name_systematic
;
(3, 3-dephenoxy-cyclohexyl)-phosphonic acid diphenyl ester
;
_space_group_IT_number 4
_symmetry_cell_setting monoclinic
_symmetry_space_group_name_Hall 'P 2yb'
_symmetry_space_group_name_H-M 'P 1 21 1'
_atom_sites_solution_hydrogens geom
_atom_sites_solution_primary direct
_atom_sites_solution_secondary difmap
_cell_angle_alpha 90.00
_cell_angle_beta 112.630(10)
_cell_angle_gamma 90.00
_cell_formula_units_Z 2
_cell_length_a 13.612(3)
_cell_length_b 5.8536(11)
_cell_length_c 16.900(3)
_cell_measurement_reflns_used 528
_cell_measurement_temperature 100(2)
_cell_measurement_theta_max 24.49
_cell_measurement_theta_min 2.44
_cell_volume 1242.9(4)
_computing_cell_refinement 'SAINT (Bruker, 2000-2001)'
_computing_data_collection 'SMART (Bruker, 2000-2001)'
_computing_data_reduction SAINT
_computing_molecular_graphics SHELXTL
_computing_publication_material SHELXTL
_computing_structure_refinement SHELXTL
_computing_structure_solution 'SHELXTL (Bruker, 2000-2001)'
_diffrn_ambient_temperature 100(2)
_diffrn_measured_fraction_theta_full 0.902
_diffrn_measured_fraction_theta_max 0.902
_diffrn_measurement_device_type 'Bruker CCD-1000 area-detector'
_diffrn_measurement_method '\f and \w'
_diffrn_radiation_monochromator graphite
_diffrn_radiation_source 'fine-focus sealed tube'
_diffrn_radiation_type MoK\a
_diffrn_radiation_wavelength 0.71073
_diffrn_reflns_av_R_equivalents 0.0643
_diffrn_reflns_av_sigmaI/netI 0.1063
_diffrn_reflns_limit_h_max 15
_diffrn_reflns_limit_h_min -15
_diffrn_reflns_limit_k_max 6
_diffrn_reflns_limit_k_min -6
_diffrn_reflns_limit_l_max 18
_diffrn_reflns_limit_l_min -19
_diffrn_reflns_number 5397
_diffrn_reflns_theta_full 24.49
_diffrn_reflns_theta_max 24.49
_diffrn_reflns_theta_min 2.44
_diffrn_standards_decay_% <1
_exptl_absorpt_coefficient_mu 0.151
_exptl_absorpt_correction_T_max 0.9851
_exptl_absorpt_correction_T_min 0.9258
_exptl_absorpt_correction_type multi-scan
_exptl_absorpt_process_details '(SADABS; Bruker, 2000-2001)'
_exptl_crystal_colour colorless
_exptl_crystal_density_diffrn 1.337
_exptl_crystal_density_method 'not measured'
_exptl_crystal_description needle
_exptl_crystal_F_000 528
_exptl_crystal_size_max 0.52
_exptl_crystal_size_mid 0.12
_exptl_crystal_size_min 0.10
_refine_diff_density_max 0.477
_refine_diff_density_min -0.323
_refine_ls_extinction_method none
_refine_ls_goodness_of_fit_ref 1.016
_refine_ls_hydrogen_treatment constr
_refine_ls_matrix_type full
_refine_ls_number_parameters 325
_refine_ls_number_reflns 3050
_refine_ls_number_restraints 1
_refine_ls_restrained_S_all 1.015
_refine_ls_R_factor_all 0.0842
_refine_ls_R_factor_gt 0.0690
_refine_ls_shift/su_max <0.001
_refine_ls_shift/su_mean 0.000
_refine_ls_structure_factor_coef Fsqd
_refine_ls_weighting_details 'calc w = 1/[\s^2^(Fo^2^)+(0.0897P)^2^+0.2739P] where P = (Fo^2^+2Fc^2^)/3'
_refine_ls_weighting_scheme calc
_refine_ls_wR_factor_gt 0.1604
_refine_ls_wR_factor_ref 0.1648
_reflns_number_gt 2482
_reflns_number_total 3050
_reflns_threshold_expression I>2\s(I)
_cod_data_source_file fl6013.cif
_cod_data_source_block I
_cod_original_sg_symbol_H-M 'P 21'
_cod_database_code 2201978
_cod_database_fobs_code 2201978

loop_
_symmetry_equiv_pos_as_xyz
'x, y, z'
'-x, y+1/2, -z'

loop_
_atom_site_label
_atom_site_fract_x
_atom_site_fract_y
_atom_site_fract_z
_atom_site_U_iso_or_equiv
_atom_site_adp_type
_atom_site_calc_flag
_atom_site_refinement_flags
_atom_site_occupancy
_atom_site_disorder_assembly
_atom_site_disorder_group
_atom_site_type_symbol
P 0.49776(11) 0.6966(3) 0.30138(10) 0.0190(4) Uani d . 1 . . P
O1 0.5337(3) 0.8969(7) 0.3574(3) 0.0243(11) Uani d . 1 . . O
O2 0.5894(3) 0.5132(7) 0.3122(2) 0.0206(10) Uani d . 1 . . O
O3 0.4551(3) 0.7453(7) 0.2012(3) 0.0230(11) Uani d . 1 . . O
O4 0.2211(3) 0.0327(7) 0.2045(2) 0.0211(10) Uani d . 1 . . O
O5 0.1743(3) 0.3938(7) 0.2442(2) 0.0201(10) Uani d . 1 . . O
C1 0.3893(5) 0.5426(12) 0.3121(4) 0.0200(14) Uani d . 1 . . C
H1 0.3295 0.6529 0.3017 0.024 Uiso calc R 1 . . H
C2 0.3471(4) 0.3453(11) 0.2472(4) 0.0177(15) Uani d . 1 . . C
H2A 0.3221 0.4061 0.1881 0.021 Uiso calc R 1 . . H
H2B 0.4050 0.2347 0.2548 0.021 Uiso calc R 1 . . H
C3 0.2567(4) 0.2273(11) 0.2612(4) 0.0188(15) Uani d . 1 . . C
C4 0.2910(5) 0.1352(10) 0.3510(4) 0.0187(15) Uani d . 1 . . C
H4A 0.3479 0.0202 0.3610 0.022 Uiso calc R 1 . . H
H4B 0.2300 0.0591 0.3581 0.022 Uiso calc R 1 . . H
C5 0.3322(4) 0.3280(12) 0.4166(4) 0.0226(15) Uani d . 1 . . C
H5A 0.2737 0.4369 0.4095 0.027 Uiso calc R 1 . . H
H5B 0.3566 0.2638 0.4752 0.027 Uiso calc R 1 . . H
C6 0.4232(5) 0.4523(11) 0.4052(4) 0.0226(16) Uani d . 1 . . C
H6A 0.4844 0.3473 0.4183 0.027 Uiso calc R 1 . . H
H6B 0.4459 0.5820 0.4458 0.027 Uiso calc R 1 . . H
C7 0.6882(4) 0.5091(11) 0.3821(4) 0.0170(14) Uani d . 1 . . C
C8 0.7552(4) 0.6977(13) 0.3980(4) 0.0233(15) Uani d . 1 . . C
H8 0.7353 0.8302 0.3630 0.028 Uiso calc R 1 . . H
C9 0.8519(5) 0.6849(13) 0.4671(4) 0.0265(16) Uani d . 1 . . C
H9 0.8988 0.8122 0.4807 0.032 Uiso calc R 1 . . H
C10 0.8809(5) 0.4908(14) 0.5162(4) 0.0292(17) Uani d . 1 . . C
H10 0.9479 0.4841 0.5630 0.035 Uiso calc R 1 . . H
C11 0.8135(5) 0.3065(12) 0.4979(4) 0.0269(16) Uani d . 1 . . C
H11 0.8341 0.1722 0.5319 0.032 Uiso calc R 1 . . H
C12 0.7161(5) 0.3150(11) 0.4307(4) 0.0222(15) Uani d . 1 . . C
H12 0.6690 0.1882 0.4182 0.027 Uiso calc R 1 . . H
C13 0.5246(4) 0.7947(11) 0.1603(4) 0.0203(16) Uani d . 1 . . C
C14 0.5382(5) 0.6380(12) 0.1049(4) 0.0306(18) Uani d . 1 . . C
H14 0.5007 0.4971 0.0953 0.037 Uiso calc R 1 . . H
C15 0.6044(5) 0.6816(13) 0.0637(4) 0.0316(17) Uani d . 1 . . C
H15 0.6120 0.5723 0.0249 0.038 Uiso calc R 1 . . H
C16 0.6603(5) 0.8827(13) 0.0779(4) 0.0328(18) Uani d . 1 . . C
H16 0.7082 0.9114 0.0504 0.039 Uiso calc R 1 . . H
C17 0.6460(5) 1.0447(13) 0.1331(4) 0.0302(17) Uani d . 1 . . C
H17 0.6829 1.1861 0.1416 0.036 Uiso calc R 1 . . H
C18 0.5791(4) 1.0024(12) 0.1754(4) 0.0221(15) Uani d . 1 . . C
H18 0.5704 1.1116 0.2138 0.026 Uiso calc R 1 . . H
C19 0.1878(4) 0.0602(12) 0.1171(4) 0.0192(15) Uani d . 1 . . C
C20 0.1299(5) 0.2436(12) 0.0703(4) 0.0294(17) Uani d . 1 . . C
H20 0.1140 0.3691 0.0990 0.035 Uiso calc R 1 . . H
C21 0.0952(5) 0.2441(12) -0.0184(4) 0.0281(17) Uani d . 1 . . C
H21 0.0567 0.3714 -0.0503 0.034 Uiso calc R 1 . . H
C22 0.1166(5) 0.0605(13) -0.0606(4) 0.0304(17) Uani d . 1 . . C
H22 0.0919 0.0594 -0.1214 0.036 Uiso calc R 1 . . H
C23 0.1734(5) -0.1185(13) -0.0140(4) 0.0322(17) Uani d . 1 . . C
H23 0.1890 -0.2439 -0.0429 0.039 Uiso calc R 1 . . H
C24 0.2085(5) -0.1224(13) 0.0736(4) 0.0286(17) Uani d . 1 . . C
H24 0.2473 -0.2506 0.1046 0.034 Uiso calc R 1 . . H
C25 0.0850(4) 0.3503(11) 0.2601(3) 0.0179(15) Uani d . 1 . . C
C26 0.0252(5) 0.1469(10) 0.2362(4) 0.0206(15) Uani d . 1 . . C
H26 0.0484 0.0246 0.2107 0.025 Uiso calc R 1 . . H
C27 -0.0682(5) 0.1291(12) 0.2507(4) 0.0280(17) Uani d . 1 . . C
H27 -0.1098 -0.0060 0.2340 0.034 Uiso calc R 1 . . H
C28 -0.1019(5) 0.3054(13) 0.2891(4) 0.0337(18) Uani d . 1 . . C
H28 -0.1653 0.2911 0.2995 0.040 Uiso calc R 1 . . H
C29 -0.0421(5) 0.5000(14) 0.3115(4) 0.0330(18) Uani d . 1 . . C
H29 -0.0644 0.6209 0.3383 0.040 Uiso calc R 1 . . H
C30 0.0491(5) 0.5248(13) 0.2964(4) 0.0275(16) Uani d . 1 . . C
H30 0.0880 0.6638 0.3110 0.033 Uiso calc R 1 . . H

loop_
_atom_site_aniso_label
_atom_site_aniso_U_11
_atom_site_aniso_U_22
_atom_site_aniso_U_33
_atom_site_aniso_U_12
_atom_site_aniso_U_13
_atom_site_aniso_U_23
P 0.0229(8) 0.0140(10) 0.0159(9) -0.0017(8) 0.0028(6) 0.0001(8)
O1 0.033(2) 0.014(3) 0.019(2) -0.005(2) 0.0027(19) -0.008(2)
O2 0.023(2) 0.016(3) 0.015(2) -0.0009(19) -0.0014(18) -0.002(2)
O3 0.019(2) 0.023(3) 0.023(2) -0.0047(19) 0.0037(18) 0.004(2)
O4 0.035(2) 0.009(2) 0.012(2) -0.004(2) 0.0010(18) 0.002(2)
O5 0.023(2) 0.015(2) 0.016(2) 0.0036(19) 0.0007(18) -0.004(2)
C1 0.025(3) 0.014(4) 0.014(3) 0.000(3) 0.000(3) -0.002(3)
C2 0.023(3) 0.016(4) 0.008(3) 0.007(3) 0.000(2) 0.001(3)
C3 0.026(3) 0.012(4) 0.016(3) -0.001(3) 0.004(3) 0.002(3)
C4 0.024(3) 0.010(4) 0.024(4) -0.005(3) 0.010(3) 0.000(3)
C5 0.029(3) 0.027(4) 0.013(3) 0.000(3) 0.010(3) 0.007(3)
C6 0.030(4) 0.017(4) 0.012(3) 0.000(3) -0.002(3) 0.000(3)
C7 0.014(3) 0.015(4) 0.018(3) 0.002(3) 0.002(3) -0.001(3)
C8 0.023(3) 0.019(4) 0.024(3) 0.002(3) 0.006(3) -0.003(4)
C9 0.029(3) 0.025(4) 0.021(4) -0.005(4) 0.006(3) -0.008(4)
C10 0.017(3) 0.040(5) 0.024(4) 0.005(3) 0.001(3) -0.003(4)
C11 0.035(4) 0.021(4) 0.019(3) 0.012(3) 0.004(3) 0.005(3)
C12 0.035(4) 0.014(4) 0.015(3) 0.001(3) 0.008(3) 0.001(3)
C13 0.018(3) 0.013(4) 0.019(4) -0.001(3) -0.006(3) 0.005(3)
C14 0.040(4) 0.027(5) 0.016(4) -0.005(3) 0.001(3) -0.001(3)
C15 0.046(4) 0.022(4) 0.025(4) 0.006(4) 0.013(3) -0.005(4)
C16 0.035(4) 0.031(5) 0.030(4) 0.001(4) 0.009(3) 0.009(4)
C17 0.029(4) 0.021(4) 0.032(4) -0.002(3) 0.002(3) 0.013(4)
C18 0.022(3) 0.020(4) 0.016(3) 0.005(3) -0.001(3) -0.001(3)
C19 0.021(3) 0.018(4) 0.016(3) -0.003(3) 0.004(3) -0.003(3)
C20 0.039(4) 0.020(4) 0.024(4) 0.005(3) 0.007(3) -0.003(4)
C21 0.035(4) 0.022(4) 0.022(4) -0.004(3) 0.004(3) 0.002(4)
C22 0.035(4) 0.041(5) 0.013(3) -0.012(4) 0.006(3) -0.007(4)
C23 0.037(4) 0.029(5) 0.026(4) 0.003(4) 0.007(3) -0.011(4)
C24 0.026(4) 0.029(4) 0.028(4) 0.002(3) 0.006(3) -0.006(4)
C25 0.022(3) 0.022(4) 0.008(3) 0.011(3) 0.005(3) 0.000(3)
C26 0.035(4) 0.005(4) 0.017(3) -0.002(3) 0.004(3) -0.002(3)
C27 0.027(4) 0.026(4) 0.026(4) -0.006(3) 0.004(3) -0.003(3)
C28 0.030(4) 0.044(5) 0.026(4) 0.008(4) 0.008(3) 0.006(4)
C29 0.040(4) 0.031(5) 0.021(4) 0.006(4) 0.005(3) -0.007(4)
C30 0.028(4) 0.033(4) 0.018(4) 0.005(3) 0.004(3) -0.003(4)

loop_
_atom_type_symbol
_atom_type_description
_atom_type_scat_dispersion_real
_atom_type_scat_dispersion_imag
_atom_type_scat_source
C C 0.0033 0.0016 'International Tables Vol C Tables 4.2.6.8 and 6.1.1.4'
H H 0.0000 0.0000 'International Tables Vol C Tables 4.2.6.8 and 6.1.1.4'
O O 0.0106 0.0060 'International Tables Vol C Tables 4.2.6.8 and 6.1.1.4'
P P 0.1023 0.0942 'International Tables Vol C Tables 4.2.6.8 and 6.1.1.4'

loop_
_geom_angle_atom_site_label_1
_geom_angle_atom_site_label_2
_geom_angle_atom_site_label_3
_geom_angle
O1 P O3 116.0(2)
O1 P O2 114.2(2)
O3 P O2 101.0(2)
O1 P C1 114.7(3)
O3 P C1 102.7(2)
O2 P C1 106.6(3)
C7 O2 P 123.9(4)
C13 O3 P 121.6(3)
C19 O4 C3 120.4(5)
C25 O5 C3 121.5(5)
C2 C1 C6 110.5(5)
C2 C1 P 113.5(4)
C6 C1 P 109.7(4)
C2 C1 H1 107.6
C6 C1 H1 107.6
P C1 H1 107.6
C3 C2 C1 109.6(5)
C3 C2 H2A 109.8
C1 C2 H2A 109.8
C3 C2 H2B 109.8
C1 C2 H2B 109.8
H2A C2 H2B 108.2
O5 C3 O4 111.5(4)
O5 C3 C4 111.2(5)
O4 C3 C4 106.3(5)
O5 C3 C2 106.3(5)
O4 C3 C2 110.1(5)
C4 C3 C2 111.5(5)
C3 C4 C5 110.6(5)
C3 C4 H4A 109.5
C5 C4 H4A 109.5
C3 C4 H4B 109.5
C5 C4 H4B 109.5
H4A C4 H4B 108.1
C6 C5 C4 110.6(5)
C6 C5 H5A 109.5
C4 C5 H5A 109.5
C6 C5 H5B 109.5
C4 C5 H5B 109.5
H5A C5 H5B 108.1
C5 C6 C1 110.8(5)
C5 C6 H6A 109.5
C1 C6 H6A 109.5
C5 C6 H6B 109.5
C1 C6 H6B 109.5
H6A C6 H6B 108.1
C12 C7 C8 122.2(5)
C12 C7 O2 118.3(5)
C8 C7 O2 119.5(5)
C9 C8 C7 117.4(6)
C9 C8 H8 121.3
C7 C8 H8 121.3
C10 C9 C8 120.9(7)
C10 C9 H9 119.5
C8 C9 H9 119.5
C11 C10 C9 120.2(6)
C11 C10 H10 119.9
C9 C10 H10 119.9
C10 C11 C12 120.4(6)
C10 C11 H11 119.8
C12 C11 H11 119.8
C7 C12 C11 118.9(6)
C7 C12 H12 120.5
C11 C12 H12 120.5
C14 C13 C18 120.3(6)
C14 C13 O3 119.5(5)
C18 C13 O3 120.2(6)
C15 C14 C13 120.9(6)
C15 C14 H14 119.5
C13 C14 H14 119.5
C14 C15 C16 120.3(7)
C14 C15 H15 119.9
C16 C15 H15 119.9
C15 C16 C17 119.3(6)
C15 C16 H16 120.3
C17 C16 H16 120.3
C18 C17 C16 120.9(7)
C18 C17 H17 119.5
C16 C17 H17 119.5
C17 C18 C13 118.2(6)
C17 C18 H18 120.9
C13 C18 H18 120.9
O4 C19 C24 115.3(6)
O4 C19 C20 125.6(6)
C24 C19 C20 118.8(6)
C19 C20 C21 120.0(6)
C19 C20 H20 120.0
C21 C20 H20 120.0
C22 C21 C20 120.3(6)
C22 C21 H21 119.9
C20 C21 H21 119.9
C23 C22 C21 119.1(6)
C23 C22 H22 120.4
C21 C22 H22 120.4
C22 C23 C24 121.5(7)
C22 C23 H23 119.2
C24 C23 H23 119.2
C23 C24 C19 120.1(7)
C23 C24 H24 119.9
C19 C24 H24 119.9
O5 C25 C30 116.4(6)
O5 C25 C26 124.1(5)
C30 C25 C26 119.4(5)
C27 C26 C25 118.7(6)
C27 C26 H26 120.7
C25 C26 H26 120.7
C26 C27 C28 121.1(6)
C26 C27 H27 119.5
C28 C27 H27 119.5
C29 C28 C27 118.8(6)
C29 C28 H28 120.6
C27 C28 H28 120.6
C28 C29 C30 121.5(7)
C28 C29 H29 119.2
C30 C29 H29 119.2
C29 C30 C25 120.5(7)
C29 C30 H30 119.7
C25 C30 H30 119.7

loop_
_geom_bond_atom_site_label_1
_geom_bond_atom_site_label_2
_geom_bond_site_symmetry_2
_geom_bond_distance
_geom_bond_publ_flag
P O1 . 1.468(4) ?
P O3 . 1.589(4) ?
P O2 . 1.602(4) ?
P C1 . 1.798(6) ?
O2 C7 . 1.408(6) ?
O3 C13 . 1.401(7) ?
O4 C19 . 1.378(7) ?
O4 C3 . 1.447(7) ?
O5 C25 . 1.366(7) ?
O5 C3 . 1.429(7) ?
C1 C2 . 1.543(9) ?
C1 C6 . 1.552(8) ?
C1 H1 . 1.0000 ?
C2 C3 . 1.507(8) ?
C2 H2A . 0.9900 ?
C2 H2B . 0.9900 ?
C3 C4 . 1.506(8) ?
C4 C5 . 1.529(9) ?
C4 H4A . 0.9900 ?
C4 H4B . 0.9900 ?
C5 C6 . 1.511(8) ?
C5 H5A . 0.9900 ?
C5 H5B . 0.9900 ?
C6 H6A . 0.9900 ?
C6 H6B . 0.9900 ?
C7 C12 . 1.367(9) ?
C7 C8 . 1.391(9) ?
C8 C9 . 1.385(8) ?
C8 H8 . 0.9500 ?
C9 C10 . 1.372(10) ?
C9 H9 . 0.9500 ?
C10 C11 . 1.373(10) ?
C10 H10 . 0.9500 ?
C11 C12 . 1.375(8) ?
C11 H11 . 0.9500 ?
C12 H12 . 0.9500 ?
C13 C14 . 1.372(9) ?
C13 C18 . 1.396(9) ?
C14 C15 . 1.359(9) ?
C14 H14 . 0.9500 ?
C15 C16 . 1.371(10) ?
C15 H15 . 0.9500 ?
C16 C17 . 1.395(10) ?
C16 H16 . 0.9500 ?
C17 C18 . 1.379(9) ?
C17 H17 . 0.9500 ?
C18 H18 . 0.9500 ?
C19 C24 . 1.387(9) ?
C19 C20 . 1.385(9) ?
C20 C21 . 1.388(9) ?
C20 H20 . 0.9500 ?
C21 C22 . 1.381(10) ?
C21 H21 . 0.9500 ?
C22 C23 . 1.359(10) ?
C22 H22 . 0.9500 ?
C23 C24 . 1.370(9) ?
C23 H23 . 0.9500 ?
C24 H24 . 0.9500 ?
C25 C30 . 1.374(9) ?
C25 C26 . 1.411(9) ?
C26 C27 . 1.388(9) ?
C26 H26 . 0.9500 ?
C27 C28 . 1.387(9) ?
C27 H27 . 0.9500 ?
C28 C29 . 1.366(10) ?
C28 H28 . 0.9500 ?
C29 C30 . 1.369(9) ?
C29 H29 . 0.9500 ?
C30 H30 . 0.9500 ?

loop_
_geom_torsion_atom_site_label_1
_geom_torsion_atom_site_label_2
_geom_torsion_atom_site_label_3
_geom_torsion_atom_site_label_4
_geom_torsion
O1 P O2 C7 15.4(5)
O3 P O2 C7 140.6(4)
C1 P O2 C7 -112.4(5)
O1 P O3 C13 75.2(5)
O2 P O3 C13 -48.9(5)
C1 P O3 C13 -159.0(5)
O1 P C1 C2 175.2(4)
O3 P C1 C2 48.4(5)
O2 P C1 C2 -57.3(5)
O1 P C1 C6 -60.7(5)
O3 P C1 C6 172.6(4)
O2 P C1 C6 66.8(5)
C6 C1 C2 C3 56.3(6)
P C1 C2 C3 -179.9(4)
C25 O5 C3 O4 67.4(6)
C25 O5 C3 C4 -51.1(7)
C25 O5 C3 C2 -172.6(5)
C19 O4 C3 O5 60.9(6)
C19 O4 C3 C4 -177.7(4)
C19 O4 C3 C2 -56.8(6)
C1 C2 C3 O5 62.8(5)
C1 C2 C3 O4 -176.3(4)
C1 C2 C3 C4 -58.5(7)
O5 C3 C4 C5 -59.4(6)
O4 C3 C4 C5 179.1(4)
C2 C3 C4 C5 59.1(7)
C3 C4 C5 C6 -57.3(6)
C4 C5 C6 C1 55.8(7)
C2 C1 C6 C5 -55.8(7)
P C1 C6 C5 178.3(5)
P O2 C7 C12 121.8(5)
P O2 C7 C8 -60.0(7)
C12 C7 C8 C9 -1.4(9)
O2 C7 C8 C9 -179.5(5)
C7 C8 C9 C10 1.5(9)
C8 C9 C10 C11 -0.7(9)
C9 C10 C11 C12 -0.4(10)
C8 C7 C12 C11 0.3(9)
O2 C7 C12 C11 178.5(5)
C10 C11 C12 C7 0.6(9)
P O3 C13 C14 110.4(5)
P O3 C13 C18 -70.0(7)
C18 C13 C14 C15 -0.2(9)
O3 C13 C14 C15 179.5(6)
C13 C14 C15 C16 1.0(10)
C14 C15 C16 C17 -1.9(10)
C15 C16 C17 C18 2.0(10)
C16 C17 C18 C13 -1.2(9)
C14 C13 C18 C17 0.2(8)
O3 C13 C18 C17 -179.4(5)
C3 O4 C19 C24 147.4(5)
C3 O4 C19 C20 -37.6(8)
O4 C19 C20 C21 -175.8(5)
C24 C19 C20 C21 -1.0(9)
C19 C20 C21 C22 1.1(9)
C20 C21 C22 C23 -1.1(9)
C21 C22 C23 C24 0.9(10)
C22 C23 C24 C19 -0.9(10)
O4 C19 C24 C23 176.2(6)
C20 C19 C24 C23 0.9(9)
C3 O5 C25 C30 138.4(5)
C3 O5 C25 C26 -46.2(7)
O5 C25 C26 C27 -175.6(5)
C30 C25 C26 C27 -0.3(8)
C25 C26 C27 C28 -1.0(9)
C26 C27 C28 C29 0.9(10)
C27 C28 C29 C30 0.5(10)
C28 C29 C30 C25 -1.9(10)
O5 C25 C30 C29 177.5(5)
C26 C25 C30 C29 1.8(9)

loop_
_cod_related_entry_id
_cod_related_entry_database
_cod_related_entry_code
1 ChemSpider 21175085
